data_4302576
loop_
_publ_author_name
'Partha Basu'
'Victor N. Nemykin'
'Raghvendra S. Sengar'

_publ_contact_author_address
;                                                                               
Department of Chemistry and Biochemistry
Duquesne University
Pittsburgh, PA 15282
;
_publ_contact_author_email basu@duq.edu
_publ_contact_author_fax '1412 396 5683'
_publ_contact_author_name 'Partha Basu'
_publ_contact_author_phone '1412 396 6345'
_publ_section_title
;
Substituent Effect on Oxygen Atom Transfer Reactivity from Oxomolybdenum
Centers: Synthesis, Structure, Electrochemistry, and Mechanism
;
_journal_name_full 'Inorganic Chemistry'
_journal_page_first 6303
_journal_page_last 6313
_journal_paper_doi 10.1021/ic900579s
_journal_volume 48
_journal_year 2009
_chemical_formula_moiety 'C24 H29 B1 Cl1 Mo1 N6 O2 S1'
_chemical_formula_sum 'C24 H29 B Cl Mo N6 O2 S'
_chemical_formula_weight 607.80
_space_group_IT_number 2
_symmetry_cell_setting triclinic
_symmetry_space_group_name_Hall '-P 1'
_symmetry_space_group_name_H-M 'P -1'
_atom_sites_solution_hydrogens geom
_atom_sites_solution_primary direct
_audit_creation_date 09-01-25
_audit_creation_method CRYSTALS_ver_12.85
_audit_update_record
;
2009-02-25 # Formatted by publCIF
;
_cell_angle_alpha 107.346(18)
_cell_angle_beta 97.29(3)
_cell_angle_gamma 89.52(3)
_cell_formula_units_Z 2
_cell_length_a 10.378(4)
_cell_length_b 13.601(4)
_cell_length_c 10.352(2)
_cell_measurement_reflns_used 25
_cell_measurement_temperature 298
_cell_measurement_theta_max 18
_cell_measurement_theta_min 15
_cell_volume 1382.8(7)
_computing_cell_refinement 'USER DEFINED CELL REFINEMENT'
_computing_data_collection 'USER DEFINED DATA COLLECTION'
_computing_data_reduction 'USER DEFINED DATA REDUCTION'
_computing_molecular_graphics 'CAMERON (Watkin et al., 1996)'
_computing_publication_material 'CRYSTALS (Betteridge et al., 2003)'
_computing_structure_refinement 'CRYSTALS (Betteridge et al., 2003)'
_computing_structure_solution 'SHELXS 86 (Sheldrick, 1986)'
_diffrn_ambient_temperature 298
_diffrn_measured_fraction_theta_full 0.999
_diffrn_measured_fraction_theta_max 0.999
_diffrn_measurement_device Unknown
_diffrn_measurement_device_type Serial
_diffrn_measurement_method \w/2\q
_diffrn_radiation_monochromator graphite
_diffrn_radiation_type 'Mo K\a'
_diffrn_radiation_wavelength 0.71073
_diffrn_reflns_av_R_equivalents 0.000
_diffrn_reflns_limit_h_max 13
_diffrn_reflns_limit_h_min 0
_diffrn_reflns_limit_k_max 17
_diffrn_reflns_limit_k_min -17
_diffrn_reflns_limit_l_max 13
_diffrn_reflns_limit_l_min -13
_diffrn_reflns_number 6368
_diffrn_reflns_theta_full 27.512
_diffrn_reflns_theta_max 27.512
_diffrn_reflns_theta_min 2.564
_diffrn_standards_decay_% 0.00
_diffrn_standards_interval_count 150
_diffrn_standards_number 3
_exptl_absorpt_coefficient_mu 0.679
_exptl_absorpt_correction_T_max 0.85
_exptl_absorpt_correction_T_min 0.77
_exptl_absorpt_correction_type psi-scan
_exptl_absorpt_process_details '(North et al., 1968)'
_exptl_crystal_colour brown
_exptl_crystal_density_diffrn 1.460
_exptl_crystal_density_method 'not measured'
_exptl_crystal_description block
_exptl_crystal_F_000 622
_exptl_crystal_size_max 0.38
_exptl_crystal_size_mid 0.36
_exptl_crystal_size_min 0.24
_refine_diff_density_max 1.05
_refine_diff_density_min -0.70
_refine_ls_extinction_method None
_refine_ls_goodness_of_fit_ref 1.0621
_refine_ls_hydrogen_treatment constr
_refine_ls_matrix_type full
_refine_ls_number_parameters 325
_refine_ls_number_reflns 2325
_refine_ls_number_restraints 10
_refine_ls_R_factor_all 0.2258
_refine_ls_R_factor_gt 0.0861
_refine_ls_shift/su_max 0.004308
_refine_ls_structure_factor_coef Fsqd
_refine_ls_weighting_details
;
 Method= Modified Sheldrick 
 w=1/[\s^2^(F^2^) + ( 0.04P)^2^ + 7.89P] 
 ,where P=(max(Fo^2^,0) + 2Fc^2^)/3 
;
_refine_ls_weighting_scheme calc
_refine_ls_wR_factor_all 0.2177
_refine_ls_wR_factor_gt 0.1523
_refine_ls_wR_factor_ref 0.1427
_reflns_limit_h_max 13
_reflns_limit_h_min -13
_reflns_limit_k_max 16
_reflns_limit_k_min -17
_reflns_limit_l_max 13
_reflns_limit_l_min 0
_reflns_number_gt 2639
_reflns_number_total 6367
_reflns_threshold_expression I>2.0\s(I)
_oxford_diffrn_Wilson_B_factor 0.00
_oxford_diffrn_Wilson_scale 0.00
_oxford_refine_ls_r_factor_ref 0.0785
_oxford_refine_ls_scale 0.2686(4)
_oxford_reflns_number_all 6351
_oxford_reflns_threshold_expression_ref I>3.0\s(I)
_cod_data_source_file ic900579s_si_001_4.cif
_cod_data_source_block Tp*MoO2(S-p-ClC6H4)
_cod_depositor_comments
;
The following automatic conversions were performed:
'_symmetry_cell_setting' value 'Triclinic' changed to 'triclinic'
according to '/home/saulius/struct/CIF-dictionaries/cif_core.dic'
dictionary named 'cif_core.dic' version 2.4.1 from 2010-06-29.

Automatic conversion script
Id: cif_fix_enum 1527 2010-12-29 10:47:43Z saulius 
;
_cod_original_sg_symbol_H-M 'P -1 '
_cod_original_formula_sum 'C24 H29 B1 Cl1 Mo1 N6 O2 S1'
_cod_database_code 4302576

loop_
_symmetry_equiv_pos_as_xyz
x,y,z
-x,-y,-z

loop_
_atom_site_label
_atom_site_type_symbol
_atom_site_fract_x
_atom_site_fract_y
_atom_site_fract_z
_atom_site_U_iso_or_equiv
_atom_site_occupancy
_atom_site_adp_type
_atom_site_refinement_flags_posn
_atom_site_refinement_flags_adp
_atom_site_refinement_flags_occupancy
_atom_site_disorder_assembly
_atom_site_disorder_group
_oxford_atom_site_special_shape
_atom_site_attached_hydrogens
Mo1 Mo 0.01937(12) 0.26714(10) 0.31481(13) 0.0397 1.0000 Uani . . . . . . .
S1 S 0.0335(4) 0.2188(3) 0.5217(4) 0.0587 1.0000 Uani . . . . . . .
Cl1 Cl -0.4198(5) 0.4329(5) 0.8424(5) 0.1226 1.0000 Uani . . . . . . .
O1 O -0.1310(8) 0.2209(7) 0.2423(9) 0.0615 1.0000 Uani . . . . . . .
O2 O -0.0013(8) 0.3961(6) 0.3782(9) 0.0535 1.0000 Uani . . . . . . .
N32 N 0.1853(11) 0.2450(8) 0.0725(11) 0.0456 1.0000 Uani . . . . . . .
N22 N 0.2063(9) 0.0920(8) 0.1586(10) 0.0438 1.0000 Uani . . . . . . .
N11 N 0.2397(9) 0.3007(7) 0.3749(10) 0.0420 1.0000 Uani . . . . . . .
N31 N 0.0735(11) 0.2832(8) 0.1244(11) 0.0452 1.0000 Uani . . . . . . .
N21 N 0.0975(10) 0.1073(7) 0.2212(10) 0.0424 1.0000 Uani . . . . . . .
N12 N 0.3293(9) 0.2592(7) 0.2870(11) 0.0453 1.0000 Uani . . . . . . .
C21 C 0.2252(13) -0.0093(10) 0.1057(14) 0.0544 1.0000 Uani . . . . . . .
C45 C -0.2916(16) 0.2749(18) 0.7129(18) 0.0874 1.0000 Uani . . . . . . .
C12 C 0.4373(13) 0.3698(10) 0.4667(15) 0.0586 1.0000 Uani . . . . . . .
C44 C -0.2992(16) 0.3776(18) 0.7454(17) 0.0821 1.0000 Uani . . . . . . .
C11 C 0.4487(12) 0.3014(10) 0.3409(16) 0.0559 1.0000 Uani . . . . . . .
C43 C -0.2167(14) 0.4329(13) 0.7066(15) 0.0655 1.0000 Uani . . . . . . .
C32 C 0.0842(19) 0.3309(12) -0.0592(15) 0.0754 1.0000 Uani . . . . . . .
C15 C 0.2478(14) 0.4351(11) 0.6031(14) 0.0659 1.0000 Uani . . . . . . .
C13 C 0.3113(13) 0.3673(9) 0.4843(13) 0.0449 1.0000 Uani . . . . . . .
C46 C -0.1921(17) 0.2243(14) 0.6397(17) 0.0790 1.0000 Uani . . . . . . .
C14 C 0.5676(13) 0.2741(13) 0.2713(17) 0.0883 1.0000 Uani . . . . . . .
C31 C 0.1896(17) 0.2753(12) -0.0417(16) 0.0634 1.0000 Uani . . . . . . .
C22 C 0.1257(14) -0.0600(10) 0.1340(14) 0.0601 1.0000 Uani . . . . . . .
C35 C -0.1124(15) 0.3862(11) 0.0734(15) 0.0787 1.0000 Uani . . . . . . .
C24 C 0.3368(15) -0.0520(11) 0.0304(16) 0.0836 1.0000 Uani . . . . . . .
C33 C 0.0110(14) 0.3334(10) 0.0437(15) 0.0519 1.0000 Uani . . . . . . .
C23 C 0.0481(13) 0.0125(10) 0.2063(14) 0.0507 1.0000 Uani . . . . . . .
C42 C -0.1161(14) 0.3889(12) 0.6349(15) 0.0617 1.0000 Uani . . . . . . .
C41 C -0.1030(14) 0.2813(13) 0.6023(15) 0.0621 1.0000 Uani . . . . . . .
C25 C -0.0742(14) -0.0060(11) 0.2576(17) 0.0778 1.0000 Uani . . . . . . .
C34 C 0.3015(18) 0.2517(14) -0.1226(17) 0.0999 1.0000 Uani . . . . . . .
B1 B 0.2815(14) 0.1855(11) 0.1436(16) 0.0466 1.0000 Uani . . . . . . .
C1 C 0.420(4) 0.0671(8) 0.460(4) 0.1461 1.0000 Uani D . . . . . .
C2 C 0.532(6) 0.041(3) 0.4053(10) 0.1795 1.0000 Uani D . . . . . .
C3 C 0.3875(16) 0.027(3) 0.552(4) 0.1619 1.0000 Uani D . . . . . .
H131 H -0.3566 0.2345 0.7416 0.1016 1.0000 Uiso R . . . . . .
H141 H 0.5090 0.4122 0.5332 0.0658 1.0000 Uiso R . . . . . .
H171 H -0.2258 0.5093 0.7317 0.0820 1.0000 Uiso R . . . . . .
H181 H 0.0643 0.3651 -0.1323 0.0913 1.0000 Uiso R . . . . . .
H191 H 0.3168 0.4783 0.6727 0.0766 1.0000 Uiso R . . . . . .
H192 H 0.1842 0.4809 0.5704 0.0766 1.0000 Uiso R . . . . . .
H193 H 0.2016 0.3906 0.6452 0.0766 1.0000 Uiso R . . . . . .
H211 H -0.1855 0.1477 0.6159 0.0920 1.0000 Uiso R . . . . . .
H221 H 0.6439 0.3152 0.3311 0.1048 1.0000 Uiso R . . . . . .
H222 H 0.5546 0.2907 0.1828 0.1048 1.0000 Uiso R . . . . . .
H223 H 0.5838 0.1990 0.2534 0.1048 1.0000 Uiso R . . . . . .
H241 H 0.1120 -0.1365 0.1074 0.0722 1.0000 Uiso R . . . . . .
H251 H -0.1445 0.4190 0.0013 0.0863 1.0000 Uiso R . . . . . .
H252 H -0.0960 0.4403 0.1639 0.0863 1.0000 Uiso R . . . . . .
H253 H -0.1792 0.3349 0.0770 0.0863 1.0000 Uiso R . . . . . .
H271 H 0.3322 -0.1290 0.0016 0.0962 1.0000 Uiso R . . . . . .
H272 H 0.4203 -0.0267 0.0909 0.0962 1.0000 Uiso R . . . . . .
H273 H 0.3326 -0.0277 -0.0521 0.0962 1.0000 Uiso R . . . . . .
H301 H -0.0550 0.4312 0.6042 0.0744 1.0000 Uiso R . . . . . .
H11 H 0.3547 0.1153 0.4349 0.1547 1.0000 Uiso R . . . . . .
H21 H 0.5502 0.0778 0.3390 0.2283 1.0000 Uiso R . . . . . .
H31 H 0.3060 0.0398 0.5962 0.1909 1.0000 Uiso R . . . . . .
H9 H 0.3579 0.1542 0.0869 0.0500 1.0000 Uiso R . . . . . .
H331 H 0.2842 0.2805 -0.2012 0.1088 1.0000 Uiso R . . . . . .
H332 H 0.3843 0.2831 -0.0650 0.1088 1.0000 Uiso R . . . . . .
H333 H 0.3093 0.1753 -0.1577 0.1088 1.0000 Uiso R . . . . . .
H321 H -0.0917 -0.0819 0.2338 0.0942 1.0000 Uiso R . . . . . .
H322 H -0.0632 0.0250 0.3591 0.0942 1.0000 Uiso R . . . . . .
H323 H -0.1488 0.0262 0.2159 0.0942 1.0000 Uiso R . . . . . .

loop_
_atom_site_aniso_label
_atom_site_aniso_U_11
_atom_site_aniso_U_22
_atom_site_aniso_U_33
_atom_site_aniso_U_23
_atom_site_aniso_U_13
_atom_site_aniso_U_12
Mo1 0.0343(7) 0.0394(7) 0.0431(7) 0.0078(5) 0.0084(5) 0.0056(5)
S1 0.066(3) 0.059(2) 0.057(3) 0.023(2) 0.019(2) 0.013(2)
Cl1 0.080(3) 0.201(6) 0.091(4) 0.040(4) 0.039(3) 0.033(4)
O1 0.037(6) 0.075(7) 0.071(7) 0.019(6) 0.010(5) 0.001(5)
O2 0.063(6) 0.036(5) 0.055(6) 0.003(4) 0.012(5) 0.010(5)
N32 0.054(8) 0.044(7) 0.038(7) 0.015(6) -0.001(6) -0.016(6)
N22 0.036(6) 0.043(7) 0.048(7) 0.006(6) 0.008(5) 0.000(5)
N11 0.037(6) 0.043(6) 0.040(7) 0.002(5) 0.010(5) 0.003(5)
N31 0.051(7) 0.038(6) 0.046(7) 0.016(6) -0.004(6) -0.007(5)
N21 0.040(6) 0.037(7) 0.050(7) 0.009(5) 0.011(5) 0.000(5)
N12 0.032(6) 0.041(6) 0.063(8) 0.016(6) 0.007(6) -0.008(5)
C21 0.048(9) 0.045(9) 0.065(10) 0.005(8) 0.016(8) 0.007(7)
C45 0.053(11) 0.139(18) 0.078(13) 0.037(13) 0.024(10) -0.014(12)
C12 0.052(9) 0.037(8) 0.063(10) -0.018(7) -0.001(8) -0.012(7)
C44 0.061(12) 0.126(17) 0.064(12) 0.031(12) 0.021(9) 0.028(12)
C11 0.026(8) 0.049(9) 0.099(13) 0.033(9) 0.007(8) 0.009(7)
C43 0.047(9) 0.102(13) 0.055(10) 0.030(9) 0.017(8) -0.007(9)
C32 0.124(16) 0.064(11) 0.038(10) 0.023(9) -0.009(10) -0.019(11)
C15 0.068(10) 0.064(10) 0.054(10) 0.003(8) 0.000(8) 0.002(8)
C13 0.049(9) 0.033(7) 0.050(9) 0.010(7) 0.005(7) 0.008(6)
C46 0.085(13) 0.077(12) 0.078(13) 0.026(10) 0.014(11) -0.024(10)
C14 0.043(10) 0.099(14) 0.105(14) 0.002(11) 0.015(9) 0.005(9)
C31 0.080(12) 0.063(11) 0.050(10) 0.020(9) 0.007(9) -0.028(9)
C22 0.068(11) 0.032(8) 0.072(11) 0.004(7) 0.010(9) 0.005(8)
C35 0.113(14) 0.040(9) 0.069(11) 0.011(8) -0.028(10) 0.011(9)
C24 0.084(12) 0.058(10) 0.094(13) -0.007(9) 0.031(10) 0.019(9)
C33 0.074(11) 0.039(8) 0.046(9) 0.023(7) -0.008(8) 0.004(7)
C23 0.054(9) 0.035(8) 0.067(10) 0.021(7) 0.004(8) -0.015(7)
C42 0.066(11) 0.063(11) 0.063(11) 0.028(9) 0.014(9) -0.009(8)
C41 0.048(9) 0.079(12) 0.056(10) 0.018(9) -0.002(8) 0.006(8)
C25 0.077(12) 0.059(11) 0.098(13) 0.020(10) 0.023(10) -0.003(9)
C34 0.118(16) 0.116(16) 0.071(13) 0.032(12) 0.020(12) -0.028(13)
B1 0.037(9) 0.039(9) 0.053(11) -0.007(8) 0.015(8) -0.007(7)
C1 0.17(3) 0.098(17) 0.17(3) 0.05(2) -0.01(2) 0.045(17)
C2 0.26(4) 0.17(3) 0.14(2) 0.09(2) 0.03(3) 0.03(3)
C3 0.17(3) 0.16(3) 0.15(3) 0.02(2) 0.06(2) -0.02(3)

loop_
_atom_type_symbol
_atom_type_scat_dispersion_real
_atom_type_scat_dispersion_imag
_atom_type_scat_Cromer_Mann_a1
_atom_type_scat_Cromer_Mann_b1
_atom_type_scat_Cromer_Mann_a2
_atom_type_scat_Cromer_Mann_b2
_atom_type_scat_Cromer_Mann_a3
_atom_type_scat_Cromer_Mann_b3
_atom_type_scat_Cromer_Mann_a4
_atom_type_scat_Cromer_Mann_b4
_atom_type_scat_Cromer_Mann_c
_atom_type_scat_source
C 0.0033 0.0016 2.3100 20.8439 1.0200 10.2075 1.5886 0.5687 0.8650 51.6512 0.2156 'International Tables Vol C 4.2.6.8 and 6.1.1.4'
H 0.0000 0.0000 0.4930 10.5109 0.3229 26.1257 0.1402 3.1424 0.0408 57.7998 0.0030 'International Tables Vol C 4.2.6.8 and 6.1.1.4'
N 0.0061 0.0033 12.2126 0.0057 3.1322 9.8933 2.0125 28.9975 1.1663 0.5826 -11.5290 'International Tables Vol C 4.2.6.8 and 6.1.1.4'
O 0.0106 0.0060 3.0485 13.2771 2.2868 5.7011 1.5463 0.3239 0.8670 32.9089 0.2508 'International Tables Vol C 4.2.6.8 and 6.1.1.4'
S 0.1246 0.1234 6.9053 1.4679 5.2034 22.2151 1.4379 0.2536 1.5863 56.1720 0.8669 'International Tables Vol C 4.2.6.8 and 6.1.1.4'
Mo -1.6832 0.6857 3.7025 0.2772 17.2356 1.0958 12.8876 11.0040 3.7429 61.6584 4.3875 'International Tables Vol C 4.2.6.8 and 6.1.1.4'
B 0.0013 0.0007 2.0545 23.2185 1.3326 1.0210 1.0979 60.3498 0.7068 0.1403 -0.1932 'International Tables Vol C 4.2.6.8 and 6.1.1.4'
Cl 0.1484 0.1585 11.4604 0.0104 7.1964 1.1662 6.2556 18.5194 1.6455 47.7784 -9.5574 'International Tables Vol C 4.2.6.8 and 6.1.1.4'

loop_
_geom_angle_atom_site_label_1
_geom_angle_site_symmetry_1
_geom_angle_atom_site_label_2
_geom_angle_site_symmetry_2
_geom_angle_atom_site_label_3
_geom_angle_site_symmetry_3
_geom_angle
_geom_angle_publ_flag
S1 . Mo1 . O1 . 100.3(3) yes
S1 . Mo1 . O2 . 100.1(3) yes
O1 . Mo1 . O2 . 103.3(4) yes
S1 . Mo1 . N11 . 84.3(3) yes
O1 . Mo1 . N11 . 167.1(4) yes
O2 . Mo1 . N11 . 87.6(4) yes
S1 . Mo1 . N31 . 159.3(3) yes
O1 . Mo1 . N31 . 93.1(4) yes
O2 . Mo1 . N31 . 92.1(4) yes
N11 . Mo1 . N31 . 79.5(4) yes
S1 . Mo1 . N21 . 85.2(3) yes
O1 . Mo1 . N21 . 89.0(4) yes
O2 . Mo1 . N21 . 165.4(4) yes
N11 . Mo1 . N21 . 79.4(3) yes
N31 . Mo1 . N21 . 79.2(4) yes
Mo1 . S1 . C41 . 103.5(5) yes
N31 . N32 . C31 . 106.6(12) yes
N31 . N32 . B1 . 122.0(10) yes
C31 . N32 . B1 . 131.3(13) yes
N21 . N22 . C21 . 110.6(10) yes
N21 . N22 . B1 . 119.9(10) yes
C21 . N22 . B1 . 129.1(11) yes
Mo1 . N11 . N12 . 122.6(7) yes
Mo1 . N11 . C13 . 132.9(8) yes
N12 . N11 . C13 . 104.1(9) yes
Mo1 . N31 . N32 . 123.4(8) yes
Mo1 . N31 . C33 . 127.7(10) yes
N32 . N31 . C33 . 108.8(11) yes
Mo1 . N21 . N22 . 123.2(7) yes
Mo1 . N21 . C23 . 130.8(9) yes
N22 . N21 . C23 . 105.9(10) yes
N11 . N12 . C11 . 110.2(11) yes
N11 . N12 . B1 . 119.3(10) yes
C11 . N12 . B1 . 130.1(12) yes
N22 . C21 . C22 . 106.8(12) yes
N22 . C21 . C24 . 124.0(13) yes
C22 . C21 . C24 . 129.2(13) yes
C44 . C45 . C46 . 120.3(17) yes
C44 . C45 . H131 . 119.4 no
C46 . C45 . H131 . 120.3 no
C11 . C12 . C13 . 106.7(12) yes
C11 . C12 . H141 . 126.8 no
C13 . C12 . H141 . 126.5 no
Cl1 . C44 . C45 . 116.7(17) yes
Cl1 . C44 . C43 . 122.3(17) yes
C45 . C44 . C43 . 120.9(17) yes
C12 . C11 . N12 . 107.3(12) yes
C12 . C11 . C14 . 128.8(13) yes
N12 . C11 . C14 . 123.9(14) yes
C44 . C43 . C42 . 122.1(17) yes
C44 . C43 . H171 . 118.9 no
C42 . C43 . H171 . 119.0 no
C31 . C32 . C33 . 107.3(14) yes
C31 . C32 . H181 . 126.1 no
C33 . C32 . H181 . 126.6 no
C13 . C15 . H191 . 108.9 no
C13 . C15 . H192 . 110.1 no
H191 . C15 . H192 . 109.5 no
C13 . C15 . H193 . 109.4 no
H191 . C15 . H193 . 109.5 no
H192 . C15 . H193 . 109.5 no
C15 . C13 . N11 . 121.3(12) yes
C15 . C13 . C12 . 126.8(13) yes
N11 . C13 . C12 . 111.7(11) yes
C45 . C46 . C41 . 119.4(17) yes
C45 . C46 . H211 . 120.6 no
C41 . C46 . H211 . 120.0 no
C11 . C14 . H221 . 109.2 no
C11 . C14 . H222 . 109.2 no
H221 . C14 . H222 . 109.5 no
C11 . C14 . H223 . 110.1 no
H221 . C14 . H223 . 109.5 no
H222 . C14 . H223 . 109.5 no
N32 . C31 . C32 . 108.9(15) yes
N32 . C31 . C34 . 122.0(16) yes
C32 . C31 . C34 . 129.0(16) yes
C21 . C22 . C23 . 107.6(12) yes
C21 . C22 . H241 . 126.0 no
C23 . C22 . H241 . 126.4 no
C33 . C35 . H251 . 110.6 no
C33 . C35 . H252 . 108.5 no
H251 . C35 . H252 . 109.5 no
C33 . C35 . H253 . 109.4 no
H251 . C35 . H253 . 109.5 no
H252 . C35 . H253 . 109.5 no
C21 . C24 . H271 . 110.4 no
C21 . C24 . H272 . 109.4 no
H271 . C24 . H272 . 109.5 no
C21 . C24 . H273 . 108.7 no
H271 . C24 . H273 . 109.5 no
H272 . C24 . H273 . 109.5 no
C35 . C33 . C32 . 129.2(14) yes
C35 . C33 . N31 . 122.3(14) yes
C32 . C33 . N31 . 108.4(13) yes
C22 . C23 . N21 . 109.0(12) yes
C22 . C23 . C25 . 127.3(13) yes
N21 . C23 . C25 . 123.6(12) yes
C43 . C42 . C41 . 118.4(14) yes
C43 . C42 . H301 . 121.7 no
C41 . C42 . H301 . 119.9 no
S1 . C41 . C42 . 121.3(13) yes
S1 . C41 . C46 . 119.8(13) yes
C42 . C41 . C46 . 118.8(15) yes
C23 . C25 . H321 . 109.2 no
C23 . C25 . H322 . 108.7 no
H321 . C25 . H322 . 109.5 no
C23 . C25 . H323 . 110.5 no
H321 . C25 . H323 . 109.5 no
H322 . C25 . H323 . 109.5 no
C31 . C34 . H331 . 108.5 no
C31 . C34 . H332 . 110.8 no
H331 . C34 . H332 . 109.5 no
C31 . C34 . H333 . 109.1 no
H331 . C34 . H333 . 109.5 no
H332 . C34 . H333 . 109.5 no
N22 . B1 . N12 . 109.2(11) yes
N22 . B1 . N32 . 107.8(10) yes
N12 . B1 . N32 . 106.8(10) yes
N22 . B1 . H9 . 105.9 no
N12 . B1 . H9 . 113.4 no
N32 . B1 . H9 . 113.6 no
C2 . C1 . C3 . 120.00(3) yes
C2 . C1 . H11 . 125.6 no
C3 . C1 . H11 . 114.4 no
C3 2_656 C2 . C1 . 120.00(3) yes
C3 2_656 C2 . H21 . 125.6 no
C1 . C2 . H21 . 114.3 no
C2 2_656 C3 . C1 . 120.00(3) yes
C2 2_656 C3 . H31 . 114.4 no
C1 . C3 . H31 . 125.6 no

loop_
_geom_bond_atom_site_label_1
_geom_bond_site_symmetry_1
_geom_bond_atom_site_label_2
_geom_bond_site_symmetry_2
_geom_bond_distance
_geom_bond_publ_flag
Mo1 . S1 . 2.408(4) yes
Mo1 . O1 . 1.683(8) yes
Mo1 . O2 . 1.702(8) yes
Mo1 . N11 . 2.304(10) yes
Mo1 . N31 . 2.188(11) yes
Mo1 . N21 . 2.288(9) yes
S1 . C41 . 1.811(15) yes
Cl1 . C44 . 1.730(16) yes
N32 . N31 . 1.373(13) yes
N32 . C31 . 1.368(16) yes
N32 . B1 . 1.533(18) yes
N22 . N21 . 1.356(12) yes
N22 . C21 . 1.346(15) yes
N22 . B1 . 1.554(17) yes
N11 . N12 . 1.383(12) yes
N11 . C13 . 1.357(14) yes
N31 . C33 . 1.334(15) yes
N21 . C23 . 1.349(14) yes
N12 . C11 . 1.349(15) yes
N12 . B1 . 1.546(17) yes
C21 . C22 . 1.355(18) yes
C21 . C24 . 1.495(17) yes
C45 . C44 . 1.34(2) yes
C45 . C46 . 1.41(2) yes
C45 . H131 . 1.000 no
C12 . C11 . 1.374(18) yes
C12 . C13 . 1.345(16) yes
C12 . H141 . 1.000 no
C44 . C43 . 1.32(2) yes
C11 . C14 . 1.496(17) yes
C43 . C42 . 1.386(18) yes
C43 . H171 . 1.000 no
C32 . C31 . 1.35(2) yes
C32 . C33 . 1.377(19) yes
C32 . H181 . 1.000 no
C15 . C13 . 1.523(16) yes
C15 . H191 . 1.000 no
C15 . H192 . 1.000 no
C15 . H193 . 1.000 no
C46 . C41 . 1.37(2) yes
C46 . H211 . 1.000 no
C14 . H221 . 1.000 no
C14 . H222 . 1.000 no
C14 . H223 . 1.000 no
C31 . C34 . 1.49(2) yes
C22 . C23 . 1.372(17) yes
C22 . H241 . 1.000 no
C35 . C33 . 1.483(18) yes
C35 . H251 . 1.000 no
C35 . H252 . 1.000 no
C35 . H253 . 1.000 no
C24 . H271 . 1.000 no
C24 . H272 . 1.000 no
C24 . H273 . 1.000 no
C23 . C25 . 1.487(17) yes
C42 . C41 . 1.410(19) yes
C42 . H301 . 1.000 no
C25 . H321 . 1.000 no
C25 . H322 . 1.000 no
C25 . H323 . 1.000 no
C34 . H331 . 1.000 no
C34 . H332 . 1.000 no
C34 . H333 . 1.000 no
B1 . H9 . 1.057 no
C1 . C2 . 1.361(16) yes
C1 . C3 . 1.315(16) yes
C1 . H11 . 1.000 no
C2 . C3 2_656 1.365(12) yes
C2 . H21 . 1.000 no
C3 . H31 . 1.000 no

loop_
_geom_hbond_atom_site_label_D
_geom_hbond_site_symmetry_D
_geom_hbond_atom_site_label_H
_geom_hbond_site_symmetry_H
_geom_hbond_atom_site_label_A
_geom_hbond_site_symmetry_A
_geom_hbond_angle_DHA
_geom_hbond_distance_DH
_geom_hbond_distance_HA
_geom_hbond_distance_DA
_geom_hbond_publ_flag
C15 . H192 . O2 2_566 148 1.00 2.52 3.41(3) yes
C35 . H252 . O2 . 121 1.00 2.55 3.18(3) yes
C42 . H301 . O2 . 126 1.00 2.38 3.08(3) yes
C42 . H301 . O2 2_566 142 1.00 2.37 3.22(3) yes
